data_1514338
loop_
_publ_author_name
'Beveridge, Ramsay E.'
'Batey, Robert A.'

_publ_section_title
;
 An Organotrifluoroborate-Based Convergent Total Synthesis of the Potent
 Cancer Cell Growth Inhibitory Depsipeptides Kitastatin and Respirantin.
;
_journal_issue 9
_journal_name_full 'Organic letters'
_journal_page_first 2322
_journal_page_last 2325
_journal_paper_doi 10.1021/ol500484f
_journal_volume 16
_journal_year 2014
_chemical_absolute_configuration rm
_chemical_formula_moiety 'C16 H31 N O3'
_chemical_formula_sum 'C16 H31 N O3'
_chemical_formula_weight 285.42
_chemical_name_systematic
;
 ?
;
_space_group_crystal_system orthorhombic
_space_group_IT_number 19
_space_group_name_Hall 'P 2ac 2ab'
_space_group_name_H-M_alt 'P 21 21 21'
_symmetry_space_group_name_Hall 'P 2ac 2ab'
_symmetry_space_group_name_H-M 'P 21 21 21'
_atom_sites_solution_hydrogens mixed
_audit_creation_method SHELXL-2013
_cell_angle_alpha 90
_cell_angle_beta 90
_cell_angle_gamma 90
_cell_formula_units_Z 4
_cell_length_a 10.1293(9)
_cell_length_b 10.9916(10)
_cell_length_c 16.0690(15)
_cell_measurement_reflns_used 9056
_cell_measurement_temperature 147(2)
_cell_measurement_theta_max 26.49
_cell_measurement_theta_min 2.38
_cell_volume 1789.1(3)
_computing_cell_refinement APEX2
_computing_data_collection 'APEX2 (Bruker, 2007)'
_computing_data_reduction 'SAINT (Bruker, 2007)'
_computing_molecular_graphics 'PLATON (Spek, 2009)'
_computing_publication_material 'SHELXTL (Sheldrick, 2008)'
_computing_structure_refinement 'SHELXL-2013 (Sheldrick, 2013)'
_computing_structure_solution 'SHELXS-97 (Sheldrick, 2008)'
_diffrn_ambient_temperature 147(2)
_diffrn_measured_fraction_theta_full 0.999
_diffrn_measured_fraction_theta_max 0.996
_diffrn_measurement_device_type 'Bruker Kappa APEX-DUO CCD'
_diffrn_measurement_method '\f and \w scans'
_diffrn_radiation_type MoK\a
_diffrn_radiation_wavelength 0.71073
_diffrn_reflns_av_R_equivalents 0.0375
_diffrn_reflns_av_unetI/netI 0.0257
_diffrn_reflns_Laue_measured_fraction_full 0.999
_diffrn_reflns_Laue_measured_fraction_max 0.996
_diffrn_reflns_limit_h_max 13
_diffrn_reflns_limit_h_min -13
_diffrn_reflns_limit_k_max 14
_diffrn_reflns_limit_k_min -11
_diffrn_reflns_limit_l_max 20
_diffrn_reflns_limit_l_min -20
_diffrn_reflns_number 25826
_diffrn_reflns_point_group_measured_fraction_full 1.000
_diffrn_reflns_point_group_measured_fraction_max 0.995
_diffrn_reflns_theta_full 25.242
_diffrn_reflns_theta_max 27.598
_diffrn_reflns_theta_min 2.245
_diffrn_source 'sealed tube with Bruker Triumph monochromator'
_exptl_absorpt_coefficient_mu 0.072
_exptl_absorpt_correction_T_max 0.7456
_exptl_absorpt_correction_T_min 0.6719
_exptl_absorpt_correction_type multi-scan
_exptl_absorpt_process_details 'SADABS (Sheldrick, 1996)'
_exptl_crystal_colour colourless
_exptl_crystal_density_diffrn 1.060
_exptl_crystal_description needle
_exptl_crystal_F_000 632
_exptl_crystal_size_max 0.540
_exptl_crystal_size_mid 0.200
_exptl_crystal_size_min 0.130
_refine_diff_density_max 0.196
_refine_diff_density_min -0.152
_refine_diff_density_rms 0.030
_refine_ls_abs_structure_details
;
 Flack x determined using 1454 quotients [(I+)-(I-)]/[(I+)+(I-)]
 (Parsons and Flack (2004), Acta Cryst. A60, s61).
;
_refine_ls_abs_structure_Flack -0.2(3)
_refine_ls_extinction_method none
_refine_ls_goodness_of_fit_ref 1.045
_refine_ls_hydrogen_treatment mixed
_refine_ls_matrix_type full
_refine_ls_number_parameters 196
_refine_ls_number_reflns 4138
_refine_ls_number_restraints 0
_refine_ls_restrained_S_all 1.045
_refine_ls_R_factor_all 0.0421
_refine_ls_R_factor_gt 0.0341
_refine_ls_shift/su_max 0.000
_refine_ls_shift/su_mean 0.000
_refine_ls_structure_factor_coef Fsqd
_refine_ls_weighting_details 'w=1/[\s^2^(Fo^2^)+(0.0396P)^2^+0.1850P] where P=(Fo^2^+2Fc^2^)/3'
_refine_ls_weighting_scheme calc
_refine_ls_wR_factor_gt 0.0784
_refine_ls_wR_factor_ref 0.0825
_reflns_Friedel_coverage 0.755
_reflns_Friedel_fraction_full 1.000
_reflns_Friedel_fraction_max 0.994
_reflns_number_gt 3643
_reflns_number_total 4138
_reflns_threshold_expression 'I > 2\s(I)'
_cod_data_source_file ol500484f_si_002.cif
_cod_data_source_block d13127
_cod_depositor_comments 'Adding full bibliography for 1514338.cif.'
_cod_database_code 1514338
_shelx_space_group_comment
;
The symmetry employed for this shelxl refinement is uniquely defined
by the following loop, which should always be used as a source of
symmetry information in preference to the above space-group names.
They are only intended as comments.
;
_shelx_estimated_absorpt_t_min 0.962
_shelx_estimated_absorpt_t_max 0.991
_shelxl_version_number 2013-3

loop_
_space_group_symop_operation_xyz
'x, y, z'
'x+1/2, -y+1/2, -z'
'-x, y+1/2, -z+1/2'
'-x+1/2, -y, z+1/2'

loop_
_atom_site_label
_atom_site_type_symbol
_atom_site_fract_x
_atom_site_fract_y
_atom_site_fract_z
_atom_site_U_iso_or_equiv
_atom_site_adp_type
_atom_site_occupancy
_atom_site_site_symmetry_order
_atom_site_calc_flag
_atom_site_refinement_flags_posn
_atom_site_refinement_flags_adp
O1 O 0.63360(14) 0.55851(11) 0.76726(8) 0.0327(3) Uani 1 1 d . .
O2 O 0.40203(13) 0.87324(10) 0.62308(7) 0.0306(3) Uani 1 1 d . .
O3 O 0.51178(12) 0.74304(10) 0.53723(6) 0.0276(3) Uani 1 1 d . .
N1 N 0.52143(14) 0.71451(13) 0.67273(8) 0.0254(3) Uani 1 1 d . .
C1 C 0.47331(16) 0.71894(14) 0.75859(9) 0.0230(3) Uani 1 1 d . .
H1A H 0.4667 0.8058 0.7766 0.028 Uiso 1 1 calc R U
C2 C 0.57300(17) 0.65243(14) 0.81524(10) 0.0253(4) Uani 1 1 d . .
H2A H 0.5216 0.6123 0.8607 0.030 Uiso 1 1 calc R U
C3 C 0.67747(17) 0.73530(16) 0.85697(10) 0.0282(4) Uani 1 1 d . .
C4 C 0.7690(2) 0.65437(19) 0.90966(13) 0.0417(5) Uani 1 1 d . .
H4A H 0.8321 0.7056 0.9399 0.063 Uiso 1 1 calc R U
H4B H 0.8172 0.5984 0.8731 0.063 Uiso 1 1 calc R U
H4C H 0.7162 0.6076 0.9495 0.063 Uiso 1 1 calc R U
C5 C 0.7587(2) 0.80418(19) 0.79221(12) 0.0393(5) Uani 1 1 d . .
H5A H 0.8249 0.8545 0.8204 0.059 Uiso 1 1 calc R U
H5B H 0.7002 0.8564 0.7592 0.059 Uiso 1 1 calc R U
H5C H 0.8030 0.7459 0.7555 0.059 Uiso 1 1 calc R U
C6 C 0.60381(19) 0.81830(16) 0.91602(10) 0.0319(4) Uani 1 1 d . .
H6A H 0.5520 0.7792 0.9574 0.038 Uiso 1 1 calc R U
C7 C 0.6027(2) 0.93773(18) 0.91717(12) 0.0448(5) Uani 1 1 d . .
H7A H 0.6525 0.9822 0.8774 0.054 Uiso 1 1 calc R U
H7B H 0.5520 0.9797 0.9578 0.054 Uiso 1 1 calc R U
C8 C 0.33643(17) 0.65981(16) 0.76442(10) 0.0275(4) Uani 1 1 d . .
H8A H 0.2844 0.6854 0.7153 0.033 Uiso 1 1 calc R U
H8B H 0.3477 0.5705 0.7610 0.033 Uiso 1 1 calc R U
C9 C 0.25623(18) 0.68856(17) 0.84243(11) 0.0309(4) Uani 1 1 d . .
H9A H 0.3137 0.6748 0.8922 0.037 Uiso 1 1 calc R U
C10 C 0.2096(2) 0.82024(19) 0.84342(13) 0.0437(5) Uani 1 1 d . .
H10A H 0.2863 0.8745 0.8453 0.065 Uiso 1 1 calc R U
H10B H 0.1544 0.8341 0.8926 0.065 Uiso 1 1 calc R U
H10C H 0.1582 0.8368 0.7930 0.065 Uiso 1 1 calc R U
C11 C 0.1390(2) 0.6018(2) 0.84757(13) 0.0481(5) Uani 1 1 d . .
H11A H 0.0872 0.6201 0.8975 0.072 Uiso 1 1 calc R U
H11B H 0.1711 0.5178 0.8503 0.072 Uiso 1 1 calc R U
H11C H 0.0834 0.6119 0.7981 0.072 Uiso 1 1 calc R U
C12 C 0.47267(16) 0.78445(14) 0.61226(10) 0.0229(3) Uani 1 1 d . .
C13 C 0.48668(18) 0.81297(16) 0.46070(10) 0.0298(4) Uani 1 1 d . .
C14 C 0.33976(19) 0.8269(2) 0.44495(11) 0.0409(5) Uani 1 1 d . .
H14A H 0.2975 0.7468 0.4464 0.061 Uiso 1 1 calc R U
H14B H 0.3258 0.8640 0.3902 0.061 Uiso 1 1 calc R U
H14C H 0.3011 0.8790 0.4880 0.061 Uiso 1 1 calc R U
C15 C 0.5480(2) 0.7321(2) 0.39459(11) 0.0440(5) Uani 1 1 d . .
H15A H 0.5062 0.6517 0.3961 0.066 Uiso 1 1 calc R U
H15B H 0.6428 0.7236 0.4054 0.066 Uiso 1 1 calc R U
H15C H 0.5347 0.7688 0.3396 0.066 Uiso 1 1 calc R U
C16 C 0.5562(2) 0.9348(2) 0.46589(14) 0.0476(6) Uani 1 1 d . .
H16A H 0.6497 0.9219 0.4790 0.071 Uiso 1 1 calc R U
H16B H 0.5154 0.9842 0.5096 0.071 Uiso 1 1 calc R U
H16C H 0.5486 0.9769 0.4124 0.071 Uiso 1 1 calc R U
H1N H 0.5673(19) 0.6528(18) 0.6588(12) 0.028(5) Uiso 1 1 d . .
H1O H 0.631(2) 0.498(2) 0.7923(15) 0.045(7) Uiso 1 1 d . .

loop_
_atom_site_aniso_label
_atom_site_aniso_U_11
_atom_site_aniso_U_22
_atom_site_aniso_U_33
_atom_site_aniso_U_23
_atom_site_aniso_U_13
_atom_site_aniso_U_12
O1 0.0499(8) 0.0254(6) 0.0228(6) 0.0013(5) 0.0016(6) 0.0088(5)
O2 0.0424(7) 0.0266(6) 0.0228(6) 0.0007(5) -0.0010(5) 0.0055(5)
O3 0.0350(7) 0.0320(6) 0.0159(5) 0.0029(5) 0.0029(5) 0.0011(5)
N1 0.0319(8) 0.0266(7) 0.0176(7) 0.0007(5) 0.0049(6) 0.0045(6)
C1 0.0314(9) 0.0237(7) 0.0139(7) -0.0005(5) 0.0022(6) 0.0008(6)
C2 0.0342(9) 0.0228(8) 0.0189(8) 0.0011(6) 0.0013(7) 0.0018(6)
C3 0.0306(9) 0.0320(9) 0.0220(8) 0.0006(6) -0.0012(7) 0.0004(7)
C4 0.0403(11) 0.0489(12) 0.0359(10) 0.0006(9) -0.0107(9) 0.0062(9)
C5 0.0388(10) 0.0460(11) 0.0330(10) -0.0019(8) 0.0037(8) -0.0122(8)
C6 0.0404(10) 0.0352(9) 0.0200(8) -0.0028(7) -0.0033(7) -0.0019(8)
C7 0.0694(15) 0.0384(11) 0.0266(10) -0.0042(8) -0.0070(10) 0.0054(10)
C8 0.0314(9) 0.0328(9) 0.0184(8) -0.0027(6) 0.0000(7) -0.0029(7)
C9 0.0314(9) 0.0415(10) 0.0198(8) 0.0002(7) 0.0029(7) -0.0013(7)
C10 0.0468(12) 0.0496(12) 0.0346(10) -0.0017(9) 0.0126(9) 0.0099(9)
C11 0.0455(12) 0.0632(14) 0.0356(11) -0.0018(9) 0.0134(9) -0.0146(10)
C12 0.0260(8) 0.0244(7) 0.0183(7) 0.0001(6) 0.0010(6) -0.0058(6)
C13 0.0297(9) 0.0430(9) 0.0167(8) 0.0080(7) -0.0004(7) -0.0051(7)
C14 0.0315(10) 0.0668(13) 0.0244(9) 0.0032(9) -0.0027(8) -0.0007(9)
C15 0.0399(11) 0.0728(14) 0.0193(9) 0.0040(9) 0.0050(8) 0.0050(9)
C16 0.0525(14) 0.0514(12) 0.0390(11) 0.0186(10) -0.0022(10) -0.0164(9)

loop_
_atom_type_symbol
_atom_type_description
_atom_type_scat_dispersion_real
_atom_type_scat_dispersion_imag
_atom_type_scat_source
C C 0.0033 0.0016 'International Tables Vol C Tables 4.2.6.8 and 6.1.1.4'
H H 0.0000 0.0000 'International Tables Vol C Tables 4.2.6.8 and 6.1.1.4'
N N 0.0061 0.0033 'International Tables Vol C Tables 4.2.6.8 and 6.1.1.4'
O O 0.0106 0.0060 'International Tables Vol C Tables 4.2.6.8 and 6.1.1.4'

loop_
_geom_angle_atom_site_label_1
_geom_angle_atom_site_label_2
_geom_angle_atom_site_label_3
_geom_angle
C2 O1 H1O 108.8(18)
C12 O3 C13 121.33(13)
C12 N1 C1 122.96(14)
C12 N1 H1N 118.0(14)
C1 N1 H1N 117.1(13)
N1 C1 C8 110.14(12)
N1 C1 C2 108.79(13)
C8 C1 C2 110.77(13)
N1 C1 H1A 109.0
C8 C1 H1A 109.0
C2 C1 H1A 109.0
O1 C2 C1 107.79(13)
O1 C2 C3 111.43(14)
C1 C2 C3 115.07(13)
O1 C2 H2A 107.4
C1 C2 H2A 107.4
C3 C2 H2A 107.4
C6 C3 C5 113.20(15)
C6 C3 C4 107.51(14)
C5 C3 C4 109.68(16)
C6 C3 C2 106.81(14)
C5 C3 C2 111.37(13)
C4 C3 C2 108.06(14)
C3 C4 H4A 109.5
C3 C4 H4B 109.5
H4A C4 H4B 109.5
C3 C4 H4C 109.5
H4A C4 H4C 109.5
H4B C4 H4C 109.5
C3 C5 H5A 109.5
C3 C5 H5B 109.5
H5A C5 H5B 109.5
C3 C5 H5C 109.5
H5A C5 H5C 109.5
H5B C5 H5C 109.5
C7 C6 C3 128.03(18)
C7 C6 H6A 116.0
C3 C6 H6A 116.0
C6 C7 H7A 120.0
C6 C7 H7B 120.0
H7A C7 H7B 120.0
C9 C8 C1 116.32(13)
C9 C8 H8A 108.2
C1 C8 H8A 108.2
C9 C8 H8B 108.2
C1 C8 H8B 108.2
H8A C8 H8B 107.4
C10 C9 C11 110.62(17)
C10 C9 C8 111.73(15)
C11 C9 C8 109.23(15)
C10 C9 H9A 108.4
C11 C9 H9A 108.4
C8 C9 H9A 108.4
C9 C10 H10A 109.5
C9 C10 H10B 109.5
H10A C10 H10B 109.5
C9 C10 H10C 109.5
H10A C10 H10C 109.5
H10B C10 H10C 109.5
C9 C11 H11A 109.5
C9 C11 H11B 109.5
H11A C11 H11B 109.5
C9 C11 H11C 109.5
H11A C11 H11C 109.5
H11B C11 H11C 109.5
O2 C12 N1 124.98(15)
O2 C12 O3 124.65(14)
N1 C12 O3 110.38(14)
O3 C13 C16 109.58(14)
O3 C13 C14 111.20(14)
C16 C13 C14 112.08(17)
O3 C13 C15 102.00(14)
C16 C13 C15 111.44(16)
C14 C13 C15 110.12(15)
C13 C14 H14A 109.5
C13 C14 H14B 109.5
H14A C14 H14B 109.5
C13 C14 H14C 109.5
H14A C14 H14C 109.5
H14B C14 H14C 109.5
C13 C15 H15A 109.5
C13 C15 H15B 109.5
H15A C15 H15B 109.5
C13 C15 H15C 109.5
H15A C15 H15C 109.5
H15B C15 H15C 109.5
C13 C16 H16A 109.5
C13 C16 H16B 109.5
H16A C16 H16B 109.5
C13 C16 H16C 109.5
H16A C16 H16C 109.5
H16B C16 H16C 109.5

loop_
_geom_bond_atom_site_label_1
_geom_bond_atom_site_label_2
_geom_bond_distance
O1 C2 1.427(2)
O1 H1O 0.77(2)
O2 C12 1.223(2)
O3 C12 1.3483(19)
O3 C13 1.4723(19)
N1 C12 1.334(2)
N1 C1 1.464(2)
N1 H1N 0.85(2)
C1 C8 1.534(2)
C1 C2 1.544(2)
C1 H1A 1.0000
C2 C3 1.549(2)
C2 H2A 1.0000
C3 C6 1.513(2)
C3 C5 1.527(2)
C3 C4 1.539(3)
C4 H4A 0.9800
C4 H4B 0.9800
C4 H4C 0.9800
C5 H5A 0.9800
C5 H5B 0.9800
C5 H5C 0.9800
C6 C7 1.313(3)
C6 H6A 0.9500
C7 H7A 0.9500
C7 H7B 0.9500
C8 C9 1.527(2)
C8 H8A 0.9900
C8 H8B 0.9900
C9 C10 1.522(3)
C9 C11 1.525(3)
C9 H9A 1.0000
C10 H10A 0.9800
C10 H10B 0.9800
C10 H10C 0.9800
C11 H11A 0.9800
C11 H11B 0.9800
C11 H11C 0.9800
C13 C16 1.515(3)
C13 C14 1.517(3)
C13 C15 1.518(3)
C14 H14A 0.9800
C14 H14B 0.9800
C14 H14C 0.9800
C15 H15A 0.9800
C15 H15B 0.9800
C15 H15C 0.9800
C16 H16A 0.9800
C16 H16B 0.9800
C16 H16C 0.9800

loop_
_geom_hbond_atom_site_label_D
_geom_hbond_atom_site_label_H
_geom_hbond_atom_site_label_A
_geom_hbond_distance_DH
_geom_hbond_distance_HA
_geom_hbond_distance_DA
_geom_hbond_angle_DHA
_geom_hbond_site_symmetry_A
O1 H1O O2 0.77(2) 1.96(2) 2.7170(17) 165(3) 3_646
N1 H1N O1 0.85(2) 2.136(19) 2.5571(19) 110.0(16) .

loop_
_geom_torsion_atom_site_label_1
_geom_torsion_atom_site_label_2
_geom_torsion_atom_site_label_3
_geom_torsion_atom_site_label_4
_geom_torsion
C12 N1 C1 C8 72.77(19)
C12 N1 C1 C2 -165.64(14)
N1 C1 C2 O1 -30.75(17)
C8 C1 C2 O1 90.45(15)
N1 C1 C2 C3 94.26(16)
C8 C1 C2 C3 -144.54(13)
O1 C2 C3 C6 -171.51(13)
C1 C2 C3 C6 65.40(17)
O1 C2 C3 C5 64.42(18)
C1 C2 C3 C5 -58.67(19)
O1 C2 C3 C4 -56.10(18)
C1 C2 C3 C4 -179.19(14)
C5 C3 C6 C7 0.0(3)
C4 C3 C6 C7 121.3(2)
C2 C3 C6 C7 -122.9(2)
N1 C1 C8 C9 -163.07(14)
C2 C1 C8 C9 76.53(18)
C1 C8 C9 C10 69.9(2)
C1 C8 C9 C11 -167.37(16)
C1 N1 C12 O2 13.9(3)
C1 N1 C12 O3 -165.76(14)
C13 O3 C12 O2 8.6(2)
C13 O3 C12 N1 -171.66(13)
C12 O3 C13 C16 61.4(2)
C12 O3 C13 C14 -63.0(2)
C12 O3 C13 C15 179.60(15)
